data_2222071
loop_
_publ_author_name
'Cui, Li-Jing'

_publ_section_title
;
 4,5-Diphenyl-2-<i>p</i>-tolyl-1<i>H</i>-imidazol-3-ium nitrate
;
_journal_coeditor_code IM2112
_journal_issue 6
_journal_name_full 'Acta Crystallographica Section E'
_journal_page_first o1361
_journal_paper_doi 10.1107/S1600536809018789
_journal_volume 65
_journal_year 2009
_chemical_formula_iupac 'C22 H19 N2 + , N O3 -'
_chemical_formula_moiety 'C22 H19 N2 + , N O3 -'
_chemical_formula_sum 'C22 H19 N3 O3'
_chemical_formula_weight 373.40
_chemical_name_systematic
;
4,5-Diphenyl-2-<i>p</i>-tolyl-1<i>H</i>-imidazol-3-ium nitrate
;
_space_group_IT_number 19
_symmetry_cell_setting orthorhombic
_symmetry_space_group_name_Hall 'P 2ac 2ab'
_symmetry_space_group_name_H-M 'P 21 21 21'
_atom_sites_solution_hydrogens geom
_atom_sites_solution_primary direct
_atom_sites_solution_secondary difmap
_audit_creation_method SHELXL97
_cell_angle_alpha 90.00
_cell_angle_beta 90.00
_cell_angle_gamma 90.00
_cell_formula_units_Z 4
_cell_length_a 8.442(2)
_cell_length_b 12.970(3)
_cell_length_c 17.098(3)
_cell_measurement_reflns_used 2714
_cell_measurement_temperature 298(2)
_cell_measurement_theta_max 27.48
_cell_measurement_theta_min 3.12
_cell_volume 1872.1(7)
_computing_cell_refinement 'CrystalClear (Rigaku, 2005)'
_computing_data_collection 'CrystalClear (Rigaku, 2005)'
_computing_data_reduction 'CrystalClear (Rigaku, 2005)'
_computing_molecular_graphics 'SHELXTL/PC (Sheldrick, 2008)'
_computing_publication_material 'SHELXTL/PC (Sheldrick, 2008)'
_computing_structure_refinement 'SHELXL97 (Sheldrick, 2008)'
_computing_structure_solution 'SHELXS97 (Sheldrick, 2008)'
_diffrn_ambient_temperature 298(2)
_diffrn_detector_area_resol_mean 13.6612
_diffrn_measured_fraction_theta_full 0.998
_diffrn_measured_fraction_theta_max 0.998
_diffrn_measurement_device_type 'Rigaku Mercury2'
_diffrn_measurement_method 'CCD profile fitting'
_diffrn_radiation_monochromator graphite
_diffrn_radiation_source 'fine-focus sealed tube'
_diffrn_radiation_type MoK\a
_diffrn_radiation_wavelength 0.71073
_diffrn_reflns_av_R_equivalents 0.0886
_diffrn_reflns_av_sigmaI/netI 0.0727
_diffrn_reflns_limit_h_max 10
_diffrn_reflns_limit_h_min -10
_diffrn_reflns_limit_k_max 16
_diffrn_reflns_limit_k_min -16
_diffrn_reflns_limit_l_max 22
_diffrn_reflns_limit_l_min -22
_diffrn_reflns_number 19745
_diffrn_reflns_theta_full 27.48
_diffrn_reflns_theta_max 27.48
_diffrn_reflns_theta_min 3.12
_exptl_absorpt_coefficient_mu 0.090
_exptl_absorpt_correction_T_max 1.000
_exptl_absorpt_correction_T_min 0.955
_exptl_absorpt_correction_type multi-scan
_exptl_absorpt_process_details '(CrystalClear; Rigaku, 2005)'
_exptl_crystal_colour colorless
_exptl_crystal_density_diffrn 1.325
_exptl_crystal_density_method 'not measured'
_exptl_crystal_description block
_exptl_crystal_F_000 784
_exptl_crystal_size_max 0.40
_exptl_crystal_size_mid 0.35
_exptl_crystal_size_min 0.25
_refine_diff_density_max 0.255
_refine_diff_density_min -0.197
_refine_ls_extinction_method none
_refine_ls_goodness_of_fit_ref 1.030
_refine_ls_hydrogen_treatment constr
_refine_ls_matrix_type full
_refine_ls_number_parameters 254
_refine_ls_number_reflns 4278
_refine_ls_number_restraints 0
_refine_ls_restrained_S_all 1.030
_refine_ls_R_factor_all 0.1043
_refine_ls_R_factor_gt 0.0591
_refine_ls_shift/su_max 0.000
_refine_ls_shift/su_mean 0.000
_refine_ls_structure_factor_coef Fsqd
_refine_ls_weighting_details 'calc w = 1/[\s^2^(Fo^2^)+(0.0541P)^2^+0.288P] where P=(Fo^2^+2Fc^2^)/3'
_refine_ls_weighting_scheme calc
_refine_ls_wR_factor_gt 0.1223
_refine_ls_wR_factor_ref 0.1426
_reflns_number_gt 2714
_reflns_number_total 4278
_reflns_threshold_expression I>2\s(I)
_cod_data_source_file im2112.cif
_cod_data_source_block I
_cod_original_cell_volume 1872.3(6)
_cod_database_code 2222071
_cod_database_fobs_code 2222071

loop_
_symmetry_equiv_pos_as_xyz
'x, y, z'
'-x+1/2, -y, z+1/2'
'-x, y+1/2, -z+1/2'
'x+1/2, -y+1/2, -z'

loop_
_atom_site_type_symbol
_atom_site_label
_atom_site_fract_x
_atom_site_fract_y
_atom_site_fract_z
_atom_site_U_iso_or_equiv
_atom_site_adp_type
_atom_site_calc_flag
_atom_site_refinement_flags
_atom_site_occupancy
_atom_site_disorder_assembly
_atom_site_disorder_group
N N1 0.3099(3) 0.44418(17) 0.66981(13) 0.0415(6) Uani d . 1 . .
H H1A 0.2804 0.4503 0.7177 0.050 Uiso calc R 1 . .
N N2 0.3114(3) 0.45286(18) 0.54570(13) 0.0438(6) Uani d . 1 . .
H H2A 0.2827 0.4654 0.4984 0.053 Uiso calc R 1 . .
C C16 0.0757(3) 0.5305(2) 0.60980(17) 0.0409(7) Uani d . 1 . .
C C8 0.4517(3) 0.4054(2) 0.56608(16) 0.0402(7) Uani d . 1 . .
C C19 -0.2150(3) 0.6340(2) 0.61119(19) 0.0464(7) Uani d . 1 . .
C C7 0.4501(3) 0.3994(2) 0.64587(15) 0.0368(6) Uani d . 1 . .
C C15 0.2268(3) 0.4767(2) 0.60831(17) 0.0407(7) Uani d . 1 . .
C C6 0.5633(3) 0.3576(2) 0.70270(15) 0.0389(7) Uani d . 1 . .
C C1 0.6475(3) 0.2682(2) 0.68690(17) 0.0462(7) Uani d . 1 . .
H H1 0.6301 0.2329 0.6403 0.055 Uiso calc R 1 . .
C C21 0.0283(4) 0.5898(2) 0.54664(17) 0.0482(7) Uani d . 1 . .
H H21 0.0938 0.5955 0.5031 0.058 Uiso calc R 1 . .
C C10 0.7240(4) 0.3933(2) 0.51284(18) 0.0492(8) Uani d . 1 . .
H H10 0.7630 0.4213 0.5591 0.059 Uiso calc R 1 . .
C C17 -0.0230(3) 0.5248(2) 0.67441(17) 0.0483(8) Uani d . 1 . .
H H17 0.0068 0.4859 0.7177 0.058 Uiso calc R 1 . .
C C9 0.5648(3) 0.3741(2) 0.50526(16) 0.0406(7) Uani d . 1 . .
C C12 0.7709(4) 0.3280(3) 0.38461(18) 0.0559(8) Uani d . 1 . .
H H12 0.8403 0.3138 0.3438 0.067 Uiso calc R 1 . .
C C20 -0.1144(4) 0.6400(2) 0.54785(18) 0.0499(8) Uani d . 1 . .
H H20 -0.1442 0.6793 0.5048 0.060 Uiso calc R 1 . .
C C14 0.5107(4) 0.3290(3) 0.43701(17) 0.0550(8) Uani d . 1 . .
H H14 0.4035 0.3142 0.4315 0.066 Uiso calc R 1 . .
C C13 0.6136(4) 0.3057(3) 0.37721(18) 0.0611(9) Uani d . 1 . .
H H13 0.5761 0.2749 0.3318 0.073 Uiso calc R 1 . .
C C4 0.6997(4) 0.3718(3) 0.82531(18) 0.0594(9) Uani d . 1 . .
H H4 0.7178 0.4068 0.8719 0.071 Uiso calc R 1 . .
C C11 0.8262(4) 0.3713(3) 0.45231(19) 0.0577(9) Uani d . 1 . .
H H11 0.9335 0.3860 0.4575 0.069 Uiso calc R 1 . .
C C18 -0.1656(3) 0.5769(2) 0.67453(17) 0.0475(8) Uani d . 1 . .
H H18 -0.2300 0.5733 0.7186 0.057 Uiso calc R 1 . .
C C5 0.5878(4) 0.4079(2) 0.77306(16) 0.0482(8) Uani d . 1 . .
H H5 0.5287 0.4662 0.7852 0.058 Uiso calc R 1 . .
C C2 0.7562(4) 0.2313(3) 0.73960(19) 0.0583(9) Uani d . 1 . .
H H2 0.8112 0.1708 0.7290 0.070 Uiso calc R 1 . .
C C3 0.7842(4) 0.2839(3) 0.8083(2) 0.0635(9) Uani d . 1 . .
H H3 0.8603 0.2600 0.8431 0.076 Uiso calc R 1 . .
C C22 -0.3743(4) 0.6851(3) 0.6105(2) 0.0662(9) Uani d . 1 . .
H H22A -0.4143 0.6869 0.5580 0.099 Uiso calc R 1 . .
H H22B -0.3645 0.7542 0.6300 0.099 Uiso calc R 1 . .
H H22C -0.4460 0.6470 0.6431 0.099 Uiso calc R 1 . .
O O3 0.1692(3) 0.3887(2) 0.80660(12) 0.0721(7) Uani d . 1 . .
N N3 0.1779(4) 0.4295(2) 0.87181(16) 0.0564(7) Uani d . 1 . .
O O2 0.1035(4) 0.3954(2) 0.92659(14) 0.0901(9) Uani d . 1 . .
O O1 0.2677(3) 0.5050(2) 0.88344(16) 0.0796(8) Uani d . 1 . .

loop_
_atom_site_aniso_label
_atom_site_aniso_U_11
_atom_site_aniso_U_22
_atom_site_aniso_U_33
_atom_site_aniso_U_12
_atom_site_aniso_U_13
_atom_site_aniso_U_23
N1 0.0432(13) 0.0476(14) 0.0338(12) 0.0053(12) 0.0035(11) -0.0016(10)
N2 0.0445(15) 0.0562(15) 0.0306(12) 0.0085(12) 0.0007(11) 0.0029(11)
C16 0.0384(15) 0.0424(15) 0.0419(16) 0.0045(13) -0.0010(15) -0.0022(14)
C8 0.0360(15) 0.0432(16) 0.0413(16) 0.0010(14) -0.0024(13) 0.0032(13)
C19 0.0426(16) 0.0425(15) 0.0541(18) 0.0026(14) -0.0014(16) -0.0071(15)
C7 0.0331(14) 0.0398(15) 0.0376(15) 0.0001(13) 0.0015(12) -0.0009(12)
C15 0.0402(15) 0.0446(16) 0.0374(16) 0.0030(13) 0.0008(14) 0.0038(14)
C6 0.0367(15) 0.0470(16) 0.0330(14) -0.0035(14) 0.0009(12) 0.0024(12)
C1 0.0410(16) 0.0520(17) 0.0456(17) 0.0058(15) -0.0002(14) 0.0000(15)
C21 0.0508(18) 0.0513(17) 0.0426(17) 0.0061(16) 0.0029(15) 0.0078(14)
C10 0.0453(17) 0.0503(17) 0.0522(18) 0.0002(15) -0.0004(14) -0.0071(15)
C17 0.0475(17) 0.0576(18) 0.0396(17) 0.0040(15) 0.0006(15) 0.0048(14)
C9 0.0432(16) 0.0400(15) 0.0387(15) 0.0063(14) 0.0025(13) 0.0037(13)
C12 0.057(2) 0.068(2) 0.0424(18) 0.0168(17) 0.0100(17) -0.0034(17)
C20 0.057(2) 0.0465(17) 0.0460(18) 0.0091(16) -0.0023(15) 0.0046(15)
C14 0.0473(19) 0.075(2) 0.0425(18) 0.0035(17) -0.0005(15) -0.0022(16)
C13 0.062(2) 0.082(2) 0.0386(18) 0.0152(19) -0.0057(16) -0.0114(17)
C4 0.070(2) 0.068(2) 0.0398(17) -0.014(2) -0.0128(17) 0.0063(16)
C11 0.0453(19) 0.062(2) 0.066(2) -0.0002(17) 0.0112(17) -0.0041(18)
C18 0.0433(16) 0.0556(18) 0.0435(17) -0.0022(15) 0.0109(14) -0.0055(15)
C5 0.0542(19) 0.0508(18) 0.0396(17) -0.0052(17) -0.0005(15) 0.0020(14)
C2 0.0446(19) 0.067(2) 0.063(2) 0.0116(17) -0.0022(17) 0.0084(18)
C3 0.0506(19) 0.083(2) 0.057(2) -0.0026(19) -0.0162(17) 0.023(2)
C22 0.0498(19) 0.064(2) 0.085(2) 0.0097(16) -0.002(2) -0.001(2)
O3 0.0800(17) 0.1055(19) 0.0309(12) 0.0005(15) -0.0044(12) -0.0037(13)
N3 0.0602(18) 0.0612(18) 0.0477(17) 0.0134(15) -0.0019(15) 0.0046(14)
O2 0.142(3) 0.0865(19) 0.0423(13) -0.011(2) 0.0201(16) 0.0009(14)
O1 0.0746(17) 0.0722(16) 0.092(2) -0.0013(15) 0.0004(17) -0.0109(15)

loop_
_atom_type_symbol
_atom_type_description
_atom_type_scat_dispersion_real
_atom_type_scat_dispersion_imag
_atom_type_scat_source
C C 0.0033 0.0016 'International Tables Vol C Tables 4.2.6.8 and 6.1.1.4'
H H 0.0000 0.0000 'International Tables Vol C Tables 4.2.6.8 and 6.1.1.4'
N N 0.0061 0.0033 'International Tables Vol C Tables 4.2.6.8 and 6.1.1.4'
O O 0.0106 0.0060 'International Tables Vol C Tables 4.2.6.8 and 6.1.1.4'

loop_
_geom_angle_atom_site_label_1
_geom_angle_atom_site_label_2
_geom_angle_atom_site_label_3
_geom_angle_site_symmetry_1
_geom_angle_site_symmetry_3
_geom_angle
_geom_angle_publ_flag
C15 N1 C7 . . 110.5(2) ?
C15 N1 H1A . . 124.7 ?
C7 N1 H1A . . 124.7 ?
C15 N2 C8 . . 111.3(2) ?
C15 N2 H2A . . 124.4 ?
C8 N2 H2A . . 124.4 ?
C21 C16 C17 . . 118.5(3) ?
C21 C16 C15 . . 120.4(3) ?
C17 C16 C15 . . 121.1(3) ?
C7 C8 N2 . . 105.6(2) ?
C7 C8 C9 . . 134.2(3) ?
N2 C8 C9 . . 120.2(2) ?
C18 C19 C20 . . 117.5(3) ?
C18 C19 C22 . . 121.1(3) ?
C20 C19 C22 . . 121.4(3) ?
C8 C7 N1 . . 106.3(2) ?
C8 C7 C6 . . 132.6(3) ?
N1 C7 C6 . . 121.2(2) ?
N2 C15 N1 . . 106.3(2) ?
N2 C15 C16 . . 126.8(3) ?
N1 C15 C16 . . 126.9(3) ?
C5 C6 C1 . . 119.1(3) ?
C5 C6 C7 . . 120.0(3) ?
C1 C6 C7 . . 120.9(3) ?
C2 C1 C6 . . 120.4(3) ?
C2 C1 H1 . . 119.8 ?
C6 C1 H1 . . 119.8 ?
C20 C21 C16 . . 120.4(3) ?
C20 C21 H21 . . 119.8 ?
C16 C21 H21 . . 119.8 ?
C9 C10 C11 . . 120.3(3) ?
C9 C10 H10 . . 119.8 ?
C11 C10 H10 . . 119.8 ?
C18 C17 C16 . . 120.0(3) ?
C18 C17 H17 . . 120.0 ?
C16 C17 H17 . . 120.0 ?
C10 C9 C14 . . 118.7(3) ?
C10 C9 C8 . . 121.3(3) ?
C14 C9 C8 . . 120.0(3) ?
C13 C12 C11 . . 119.8(3) ?
C13 C12 H12 . . 120.1 ?
C11 C12 H12 . . 120.1 ?
C21 C20 C19 . . 121.8(3) ?
C21 C20 H20 . . 119.1 ?
C19 C20 H20 . . 119.1 ?
C13 C14 C9 . . 120.8(3) ?
C13 C14 H14 . . 119.6 ?
C9 C14 H14 . . 119.6 ?
C12 C13 C14 . . 120.0(3) ?
C12 C13 H13 . . 120.0 ?
C14 C13 H13 . . 120.0 ?
C3 C4 C5 . . 119.9(3) ?
C3 C4 H4 . . 120.1 ?
C5 C4 H4 . . 120.1 ?
C12 C11 C10 . . 120.4(3) ?
C12 C11 H11 . . 119.8 ?
C10 C11 H11 . . 119.8 ?
C19 C18 C17 . . 121.8(3) ?
C19 C18 H18 . . 119.1 ?
C17 C18 H18 . . 119.1 ?
C4 C5 C6 . . 120.3(3) ?
C4 C5 H5 . . 119.8 ?
C6 C5 H5 . . 119.8 ?
C1 C2 C3 . . 120.1(3) ?
C1 C2 H2 . . 119.9 ?
C3 C2 H2 . . 119.9 ?
C4 C3 C2 . . 120.1(3) ?
C4 C3 H3 . . 120.0 ?
C2 C3 H3 . . 120.0 ?
C19 C22 H22A . . 109.5 ?
C19 C22 H22B . . 109.5 ?
H22A C22 H22B . . 109.5 ?
C19 C22 H22C . . 109.5 ?
H22A C22 H22C . . 109.5 ?
H22B C22 H22C . . 109.5 ?
O2 N3 O3 . . 120.7(3) ?
O2 N3 O1 . . 118.4(3) ?
O3 N3 O1 . . 120.9(3) ?

loop_
_geom_bond_atom_site_label_1
_geom_bond_atom_site_label_2
_geom_bond_site_symmetry_2
_geom_bond_distance
_geom_bond_publ_flag
N1 C15 . 1.333(3) ?
N1 C7 . 1.381(3) ?
N1 H1A . 0.8600 ?
N2 C15 . 1.324(3) ?
N2 C8 . 1.379(4) ?
N2 H2A . 0.8600 ?
C16 C21 . 1.385(4) ?
C16 C17 . 1.386(4) ?
C16 C15 . 1.454(4) ?
C8 C7 . 1.367(4) ?
C8 C9 . 1.469(4) ?
C19 C18 . 1.377(4) ?
C19 C20 . 1.379(4) ?
C19 C22 . 1.499(4) ?
C7 C6 . 1.467(4) ?
C6 C5 . 1.384(4) ?
C6 C1 . 1.387(4) ?
C1 C2 . 1.372(4) ?
C1 H1 . 0.9300 ?
C21 C20 . 1.370(4) ?
C21 H21 . 0.9300 ?
C10 C9 . 1.372(4) ?
C10 C11 . 1.377(4) ?
C10 H10 . 0.9300 ?
C17 C18 . 1.380(4) ?
C17 H17 . 0.9300 ?
C9 C14 . 1.383(4) ?
C12 C13 . 1.364(5) ?
C12 C11 . 1.369(4) ?
C12 H12 . 0.9300 ?
C20 H20 . 0.9300 ?
C14 C13 . 1.375(4) ?
C14 H14 . 0.9300 ?
C13 H13 . 0.9300 ?
C4 C3 . 1.376(5) ?
C4 C5 . 1.382(4) ?
C4 H4 . 0.9300 ?
C11 H11 . 0.9300 ?
C18 H18 . 0.9300 ?
C5 H5 . 0.9300 ?
C2 C3 . 1.378(5) ?
C2 H2 . 0.9300 ?
C3 H3 . 0.9300 ?
C22 H22A . 0.9600 ?
C22 H22B . 0.9600 ?
C22 H22C . 0.9600 ?
O3 N3 . 1.236(3) ?
N3 O2 . 1.212(3) ?
N3 O1 . 1.254(4) ?

loop_
_geom_hbond_atom_site_label_D
_geom_hbond_atom_site_label_H
_geom_hbond_atom_site_label_A
_geom_hbond_site_symmetry_A
_geom_hbond_distance_DH
_geom_hbond_distance_HA
_geom_hbond_distance_DA
_geom_hbond_angle_DHA
N2 H2A O1 2_564 0.86 2.05 2.905(4) 175.6
N2 H2A O2 2_564 0.86 2.39 2.922(3) 120.9
N1 H1A O3 . 0.86 1.96 2.720(3) 147.3
